data_2012202
loop_
_publ_author_name
'Kaynak, F. Bet\"ul'
'\"Ozbey, S\"uheyla'
'\"Ozt\"urk, Turan'
'Erta\,s, Erdal'

_publ_section_title
;
 5,6-Diphenylthieno[2,3-<i>d</i>][1,3]dithiole-2-thione
;
_journal_issue 9
_journal_name_full 'Acta Crystallographica Section C'
_journal_page_first 1125
_journal_page_last 1126
_journal_paper_doi 10.1107/S0108270101010988
_journal_volume 57
_journal_year 2001
_chemical_formula_iupac 'C17 H10 S4'
_chemical_formula_moiety 'C17 H10 S4'
_chemical_formula_sum 'C17 H10 S4'
_chemical_formula_weight 342.53
_space_group_IT_number 14
_symmetry_cell_setting monoclinic
_symmetry_space_group_name_Hall '-P 2ybc'
_symmetry_space_group_name_H-M 'P 1 21/c 1'
_atom_type_scat_source 'Int.Tab. IV'
_cell_angle_alpha 90.0
_cell_angle_beta 73.822(10)
_cell_angle_gamma 90.0
_cell_formula_units_Z 8
_cell_length_a 23.441(3)
_cell_length_b 10.1303(14)
_cell_length_c 13.5222(17)
_cell_measurement_reflns_used 25
_cell_measurement_temperature 295
_cell_measurement_theta_max 18
_cell_measurement_theta_min 11
_cell_volume 3083.9(7)
_computing_data_collection 'CAD-4 EXPRESS (Enraf-Nonius, 1993)'
_computing_data_reduction 'MolEN (Fair, 1990)'
_computing_molecular_graphics 'ORTEP (Johnson, 1965)'
_computing_publication_material 'PLATON (Spek, 1990)'
_computing_structure_refinement 'SHELXL97 (Sheldrick, 1997)'
_computing_structure_solution 'SHELXS97 (Sheldrick, 1997)'
_diffrn_measured_fraction_theta_full .955
_diffrn_measured_fraction_theta_max .955
_diffrn_measurement_device 'Enraf-Nonius CAD-4'
_diffrn_measurement_method \w/2\q
_diffrn_radiation_type MoK\a
_diffrn_radiation_wavelength .71073
_diffrn_reflns_av_R_equivalents .052
_diffrn_reflns_limit_h_max 30
_diffrn_reflns_limit_h_min -29
_diffrn_reflns_limit_k_max 0
_diffrn_reflns_limit_k_min -13
_diffrn_reflns_limit_l_max 17
_diffrn_reflns_limit_l_min 0
_diffrn_reflns_number 7317
_diffrn_reflns_theta_full 27.87
_diffrn_reflns_theta_max 27.87
_diffrn_standards_decay_% 1
_diffrn_standards_interval_time 120
_diffrn_standards_number 3
_exptl_absorpt_coefficient_mu .604
_exptl_absorpt_correction_T_max .913
_exptl_absorpt_correction_T_min .840
_exptl_absorpt_correction_type '\y scans'
_exptl_crystal_colour yellow
_exptl_crystal_density_diffrn 1.475
_exptl_crystal_density_meas ?
_exptl_crystal_description prismatic
_exptl_crystal_size_max .45
_exptl_crystal_size_mid .24
_exptl_crystal_size_min .15
_refine_diff_density_max .253
_refine_diff_density_min -.364
_refine_ls_extinction_method none
_refine_ls_goodness_of_fit_ref 1.065
_refine_ls_hydrogen_treatment constr
_refine_ls_number_parameters 379
_refine_ls_number_reflns 5657
_refine_ls_R_factor_gt .0334
_refine_ls_shift/su_max .001
_refine_ls_structure_factor_coef Fsqd
_refine_ls_weighting_details 'calc w = 1/[\s^2^(Fo^2^)+(0.0555P)^2^+0.6458P] where P = (Fo^2^+2Fc^2^)/3'
_refine_ls_weighting_scheme calc
_refine_ls_wR_factor_ref .0985
_reflns_number_gt 5657
_reflns_number_total 7013
_cod_data_source_file fr1332.cif
_cod_data_source_block I
_cod_depositor_comments
;
The following automatic conversions were performed:
'_symmetry_cell_setting' value 'Monoclinic' changed to 'monoclinic'
according to '/home/saulius/struct/CIF-dictionaries/cif_core.dic'
dictionary named 'cif_core.dic' version 2.4.1 from 2010-06-29.

Automatic conversion script
Id: cif_fix_enum 1527 2010-12-29 10:47:43Z saulius 

The following automatic conversions were performed:

'_symmetry_cell_setting' value 'Monoclinic' changed to 'monoclinic'
according to /home/saulius/struct/CIF-dictionaries/cif_core.dic
dictionary named 'cif_core.dic' version 2.4.1 from 2010-06-29.

Automatic conversion script
Id: cif_fix_values 1715 2011-07-08 13:25:40Z adriana 

The following automatic conversions were performed:

'_exptl_crystal_density_meas' value 'not measured' was changed to '?'
- the value is perceived as not measured.

Automatic conversion script
Id: cif_fix_values 3008 2015-01-20 13:52:24Z robertas 
;
_cod_original_sg_symbol_Hall '-P 2ybc '
_cod_original_sg_symbol_H-M 'P 21/c'
_cod_database_code 2012202
_cod_database_fobs_code 2012202

loop_
_symmetry_equiv_pos_as_xyz
x,y,z
-x,y+1/2,-z+1/2
-x,-y,-z
x,-y+1/2,z+1/2

loop_
_atom_site_aniso_label
_atom_site_aniso_U_11
_atom_site_aniso_U_22
_atom_site_aniso_U_33
_atom_site_aniso_U_12
_atom_site_aniso_U_13
_atom_site_aniso_U_23
_atom_site_aniso_type_symbol
C1B .0433(9) .0329(8) .0373(9) .0007(7) -.0108(7) .0038(7) C
C2B .0395(9) .0283(8) .0359(8) -.0021(7) -.0096(7) .0010(7) C
C3B .0412(9) .0329(8) .0353(8) -.0004(7) -.0077(7) -.0043(7) C
C4B .0356(8) .0298(8) .0372(8) .0012(7) -.0091(7) .0007(7) C
C5B .0384(9) .0329(9) .0373(9) .0015(7) -.0102(7) -.0015(7) C
C6B .0361(9) .0439(10) .0398(9) -.0051(8) -.0105(7) -.0059(7) C
C7B .0532(11) .0619(13) .0428(10) .0021(9) -.0165(9) -.0090(10) C
C8B .0641(14) .109(2) .0409(11) .0038(13) -.0156(10) -.0283(15) C
C9B .0546(14) .127(3) .0511(14) -.0361(16) .0005(11) -.0231(16) C
C10B .0508(12) .0800(18) .0786(17) -.0392(15) -.0014(12) -.0019(12) C
C11B .0503(11) .0504(12) .0588(13) -.0135(10) -.0065(10) .0014(9) C
C12B .0432(9) .0335(9) .0355(8) .0026(7) -.0128(7) -.0060(7) C
C13B .0529(11) .0360(10) .0554(12) .0054(8) -.0178(9) -.0023(8) C
C14B .0859(17) .0368(11) .0727(15) .0117(10) -.0346(13) -.0134(11) C
C15B .0864(17) .0590(15) .0557(13) .0169(11) -.0262(12) -.0389(13) C
C16B .0550(12) .0750(16) .0465(11) .0014(11) -.0061(9) -.0261(12) C
C17B .0460(10) .0499(11) .0446(10) -.0055(9) -.0092(8) -.0081(9) C
S1B .0676(3) .0414(3) .0342(2) -.00136(19) -.0107(2) .0042(2) S
S2B .0507(3) .0296(2) .0388(2) -.00354(17) -.00803(19) -.00255(18) S
S3B .0531(3) .0361(2) .0366(2) .00123(18) -.00529(19) -.0094(2) S
S4B .0496(3) .0326(2) .0391(2) -.00266(17) -.00897(19) -.00859(18) S
C1A .0428(9) .0328(9) .0406(9) .0021(7) -.0159(7) -.0027(7) C
C2A .0408(9) .0283(8) .0414(9) -.0005(7) -.0172(7) -.0007(7) C
C3A .0435(9) .0331(8) .0431(9) -.0030(7) -.0200(8) .0034(7) C
C4A .0365(8) .0314(8) .0411(9) .0009(7) -.0147(7) -.0019(7) C
C5A .0388(9) .0324(9) .0431(9) -.0007(7) -.0162(7) .0006(7) C
C6A .0364(9) .0418(10) .0416(9) -.0089(8) -.0127(7) .0017(7) C
C7A .0482(10) .0553(12) .0430(10) -.0020(9) -.0144(8) .0030(9) C
C8A .0587(13) .094(2) .0452(12) -.0089(12) -.0206(10) .0163(13) C
C9A .0543(13) .110(2) .0621(15) -.0371(16) -.0272(11) .0067(14) C
C10A .0614(14) .0755(17) .0821(18) -.0310(15) -.0254(13) -.0113(13) C
C11A .0599(13) .0499(12) .0643(14) -.0083(10) -.0242(11) -.0070(10) C
C12A .0401(9) .0341(9) .0351(8) .0002(7) -.0132(7) .0035(7) C
C13A .0411(9) .0499(11) .0487(11) -.0061(9) -.0164(8) .0027(8) C
C14A .0462(11) .0772(16) .0544(12) -.0111(11) -.0231(9) .0203(11) C
C15A .0698(14) .0534(13) .0595(13) -.0013(10) -.0232(11) .0268(11) C
C16A .0683(14) .0353(10) .0642(14) .0050(9) -.0154(11) .0082(10) C
C17A .0434(10) .0349(9) .0551(11) .0031(8) -.0151(8) .0015(8) C
S1A .0638(3) .0412(3) .0447(3) .0017(2) -.0287(2) -.0038(2) S
S2A .0531(3) .0295(2) .0502(3) -.00560(18) -.0267(2) .00322(19) S
S3A .0552(3) .0345(2) .0506(3) -.00347(19) -.0283(2) .0091(2) S
S4A .0529(3) .0320(2) .0487(3) -.00797(19) -.0231(2) .00772(19) S

loop_
_atom_site_label
_atom_site_fract_x
_atom_site_fract_y
_atom_site_fract_z
_atom_site_U_iso_or_equiv
_atom_site_thermal_displace_type
_atom_site_calc_flag
_atom_site_calc_attached_atom
_atom_site_type_symbol
S1B .50369(3) .53071(5) .86838(4) .04845(13) Uani . . S
S2B .57143(2) .59604(4) .65119(3) .04058(11) Uani . . S
S3B .50855(2) .34501(5) .69854(3) .04335(12) Uani . . S
S4B .55851(2) .27183(5) .46669(4) .04114(12) Uani . . S
C1B .52733(8) .49398(18) .74491(13) .0379(4) Uani . . C
C2B .57625(7) .49098(17) .54740(13) .0348(3) Uani . . C
C3B .54640(8) .37370(17) .57138(13) .0371(4) Uani . . C
C4B .61036(7) .50075(17) .44220(13) .0344(3) Uani . . C
C5B .60535(8) .38760(17) .38906(13) .0362(4) Uani . . C
C6B .63262(8) .35034(19) .28076(14) .0399(4) Uani . . C
C7B .63742(9) .4395(2) .20093(15) .0520(5) Uani . . C
C8B .66253(11) .4001(3) .09952(17) .0712(8) Uani . . C
C9B .68258(11) .2717(4) .0778(2) .0805(9) Uani . . C
C10B .67725(10) .1837(3) .1558(2) .0732(8) Uani . . C
C11B .65316(9) .2219(2) .25695(18) .0549(5) Uani . . C
C12B .64641(8) .61904(17) .40010(13) .0370(4) Uani . . C
C13B .62091(9) .74387(19) .41810(16) .0476(4) Uani . . C
C14B .65410(12) .8545(2) .3772(2) .0626(6) Uani . . C
C15B .71170(12) .8422(2) .31945(18) .0657(7) Uani . . C
C16B .73771(10) .7195(3) .30280(17) .0604(6) Uani . . C
C17B .70551(9) .6074(2) .34248(15) .0475(5) Uani . . C
S1A .99807(2) .52535(5) .87090(4) .04715(13) Uani . . S
S2A .92916(2) .59254(4) .72136(4) .04177(12) Uani . . S
S3A .98892(2) .33786(5) .70942(4) .04403(12) Uani . . S
S4A .93756(2) .26740(5) .52675(4) .04269(12) Uani . . S
C1A .97276(8) .48848(18) .77214(13) .0379(4) Uani . . C
C2A .92288(8) .48705(17) .62322(13) .0357(4) Uani . . C
C3A .95101(8) .36829(18) .61904(14) .0383(4) Uani . . C
C4A .88889(7) .50013(17) .55104(13) .0356(4) Uani . . C
C5A .89233(8) .38637(17) .49395(14) .0372(4) Uani . . C
C6A .86478(8) .35182(19) .41155(14) .0395(4) Uani . . C
C7A .86338(9) .4415(2) .33425(15) .0485(5) Uani . . C
C8A .83780(11) .4050(3) .25713(17) .0648(7) Uani . . C
C9A .81401(10) .2808(3) .2562(2) .0733(8) Uani . . C
C10A .81575(11) .1919(3) .3316(2) .0719(7) Uani . . C
C11A .84075(10) .2267(2) .40930(19) .0566(5) Uani . . C
C12A .85495(8) .62124(17) .54314(13) .0359(4) Uani . . C
C13A .79560(8) .6164(2) .54386(16) .0457(4) Uani . . C
C14A .76500(9) .7322(3) .53773(17) .0575(6) Uani . . C
C15A .79301(11) .8517(2) .52922(18) .0599(6) Uani . . C
C16A .85175(11) .8584(2) .52745(18) .0566(5) Uani . . C
C17A .88251(8) .74364(19) .53548(16) .0442(4) Uani . . C
H7B .6239 .5256 .2152 .062 Uiso . . H
H8B .6659 .4601 .0461 .085 Uiso . . H
H9B .6997 .2458 .0100 .097 Uiso . . H
H10B .6899 .0971 .1409 .088 Uiso . . H
H11B .6506 .1613 .3097 .066 Uiso . . H
H13B .5817 .7532 .4575 .057 Uiso . . H
H14B .6369 .9378 .3892 .075 Uiso . . H
H15B .7334 .9168 .2914 .079 Uiso . . H
H16B .7772 .7116 .2646 .073 Uiso . . H
H17B .7233 .5247 .3306 .057 Uiso . . H
H7A .8795 .5254 .3342 .058 Uiso . . H
H8A .8367 .4650 .2056 .078 Uiso . . H
H9A .7968 .2574 .2045 .088 Uiso . . H
H10A .8001 .1078 .3306 .086 Uiso . . H
H11A .8415 .1659 .4605 .068 Uiso . . H
H13A .7763 .5354 .5485 .055 Uiso . . H
H14A .7251 .7284 .5394 .069 Uiso . . H
H15A .7722 .9286 .5246 .072 Uiso . . H
H16A .8709 .9396 .5209 .068 Uiso . . H
H17A .9221 .7488 .5357 .053 Uiso . . H

loop_
_geom_angle_atom_site_label_1
_geom_angle_atom_site_label_2
_geom_angle_atom_site_label_3
_geom_angle
_geom_angle_publ_flag
S1A C1A S3A 121.08(11) no
S1A C1A S2A 124.54(11) no
S2A C1A S3A 114.37(10) yes
C3A C2A C4A 114.11(15) no
C3A C2A S2A 115.45(13) no
C4A C2A S2A 130.22(13) no
C2A C3A S4A 111.83(13) no
C2A C3A S3A 117.75(14) yes
S4A C3A S3A 130.24(11) no
C5A C4A C2A 110.42(15) no
C5A C4A C12A 126.95(16) no
C2A C4A C12A 122.62(15) yes
C4A C5A C6A 130.66(16) yes
C4A C5A S4A 112.40(13) yes
C6A C5A S4A 116.94(13) no
C11A C6A C7A 118.93(18) no
C5A C6A C11A 119.82(18) yes
C7A C6A C5A 121.23(17) no
C8A C7A C6A 119.7(2) no
C8A C7A H7A 120.2 no
C6A C7A H7A 120.2 no
C7A C8A C9A 120.6(2) yes
C9A C8A H8A 119.7 no
C7A C8A H8A 119.7 no
C10A C9A C8A 119.9(2) no
C10A C9A H9A 120.1 no
C8A C9A H9A 120.1 no
C9A C10A C11A 120.3(2) yes
C9A C10A H10A 119.8 no
C11A C10A H10A 119.8 no
C10A C11A C6A 120.6(2) no
C10A C11A H11A 119.7 no
C6A C11A H11A 119.7 no
C17A C12A C13A 118.45(17) no
C17A C12A C4A 119.77(15) no
C13A C12A C4A 121.78(17) no
C14A C13A C12A 120.13(19) no
C14A C13A H13A 119.9 no
C12A C13A H13A 119.9 no
C15A C14A C13A 120.62(19) no
C15A C14A H14A 119.7 no
C13A C14A H14A 119.7 no
C14A C15A C16A 120.07(19) no
C14A C15A H15A 120.0 no
C16A C15A H15A 120.0 no
C15A C16A C17A 119.9(2) no
C15A C16A H16A 120.1 no
C17A C16A H16A 120.1 no
C12A C17A C16A 120.82(18) no
C12A C17A H17A 119.6 no
C16A C17A H17A 119.6 no
C1A S2A C2A 96.47(8) yes
C1A S3A C3A 95.95(8) yes
C3A S4A C5A 91.22(8) yes
S1B C1B S2B 124.66(11) no
S1B C1B S3B 120.93(11) no
S2B C1B S3B 114.40(10) yes
C3B C2B C4B 113.76(15) no
C3B C2B S2B 115.17(13) no
C4B C2B S2B 130.82(13) no
C2B C3B S4B 111.78(13) no
C2B C3B S3B 117.93(13) yes
S4B C3B S3B 130.07(11) no
C5B C4B C2B 110.92(15) no
C5B C4B C12B 126.48(15) no
C2B C4B C12B 122.59(15) yes
C4B C5B C6B 130.99(16) yes
C4B C5B S4B 112.16(13) yes
C6B C5B S4B 116.85(13) no
C7B C6B C11B 118.68(19) no
C7B C6B C5B 121.65(18) no
C5B C6B C11B 119.65(18) yes
C6B C7B C8B 120.0(2) no
C6B C7B H7B 120.0 no
C8B C7B H7B 120.0 no
C7B C8B C9B 120.2(2) yes
C9B C8B H8B 119.9 no
C7B C8B H8B 119.9 no
C10B C9B C8B 119.9(2) no
C10B C9B H9B 120.0 no
C8B C9B H9B 120.0 no
C9B C10B C11B 120.5(3) yes
C9B C10B H10B 119.7 no
C11B C10B H10B 119.7 no
C10B C11B C6B 120.6(2) no
C10B C11B H11B 119.7 no
C6B C11B H11B 119.7 no
C13B C12B C17B 119.13(17) no
C13B C12B C4B 119.70(16) no
C17B C12B C4B 121.16(17) no
C12B C13B C14B 119.9(2) no
C12B C13B H13B 120.1 no
C14B C13B H13B 120.1 no
C15B C14B C13B 120.6(2) no
C15B C14B H14B 119.7 no
C13B C14B H14B 119.7 no
C14B C15B C16B 119.9(2) no
C14B C15B H15B 120.0 no
C16B C15B H15B 120.0 no
C15B C16B C17B 120.6(2) no
C15B C16B H16B 119.7 no
C17B C16B H16B 119.7 no
C16B C17B C12B 119.8(2) no
C16B C17B H17B 120.1 no
C12B C17B H17B 120.1 no
C1B S2B C2B 96.67(8) yes
C1B S3B C3B 95.84(8) yes
C3B S4B C5B 91.37(8) yes

loop_
_geom_bond_atom_site_label_1
_geom_bond_atom_site_label_2
_geom_bond_site_symmetry_1
_geom_bond_site_symmetry_2
_geom_bond_distance
_geom_bond_publ_flag
C1A S1A . . 1.6482(18) yes
C1A S2A . . 1.7374(18) yes
C1A S3A . . 1.7355(19) yes
C2A S2A . . 1.7417(17) yes
C2A C3A . . 1.365(2) yes
C2A C4A . . 1.428(2) yes
C3A S3A . . 1.7274(18) yes
C3A S4A . . 1.7090(18) yes
C4A C5A . . 1.377(2) yes
C5A S4A . . 1.7420(18) yes
C4A C12A . . 1.482(2) no
C5A C6A . . 1.477(2) no
C6A C11A . . 1.390(3) no
C6A C7A . . 1.392(3) no
C7A C8A . . 1.390(3) no
C7A H7A . . .9300 no
C8A C9A . . 1.377(4) no
C8A H8A . . .9300 no
C9A C10A . . 1.369(4) no
C9A H9A . . .9300 no
C10A C11A . . 1.384(3) no
C10A H10A . . .9300 no
C11A H11A . . .9300 no
C12A C17A . . 1.389(3) no
C12A C13A . . 1.389(3) no
C13A C14A . . 1.390(3) no
C13A H13A . . .9300 no
C14A C15A . . 1.367(4) no
C14A H14A . . .9300 no
C15A C16A . . 1.372(3) no
C15A H15A . . .9300 no
C16A C17A . . 1.388(3) no
C16A H16A . . .9300 no
C17A H17A . . .9300 no
C1B S1B . . 1.6485(18) yes
C1B S2B . . 1.7359(18) yes
C1B S3B . . 1.7373(19) yes
C2B S2B . . 1.7398(17) yes
C2B C3B . . 1.371(2) yes
C2B C4B . . 1.428(2) yes
C3B S3B . . 1.7257(18) yes
C3B S4B . . 1.7104(18) yes
C4B C5B . . 1.375(2) yes
C5B S4B . . 1.7437(18) yes
C4B C12B . . 1.485(2) no
C5B C6B . . 1.474(2) no
C6B C7B . . 1.388(3) no
C6B C11B . . 1.393(3) no
C7B C8B . . 1.392(3) no
C7B H7B . . .9300 no
C8B C9B . . 1.387(4) no
C8B H8B . . .9300 no
C9B C10B . . 1.359(4) no
C9B H9B . . .9300 no
C10B C11B . . 1.382(3) no
C10B H10B . . .9300 no
C11B H11B . . .9300 no
C12B C13B . . 1.391(3) no
C12B C17B . . 1.392(3) no
C13B C14B . . 1.389(3) no
C13B H13B . . .9300 no
C14B C15B . . 1.364(4) no
C14B H14B . . .9300 no
C15B C16B . . 1.375(4) no
C15B H15B . . .9300 no
C16B C17B . . 1.386(3) no
C16B H16B . . .9300 no
C17B H17B . . .9300 no

loop_
_geom_torsion_atom_site_label_1
_geom_torsion_atom_site_label_2
_geom_torsion_atom_site_label_3
_geom_torsion_atom_site_label_4
_geom_torsion
_geom_torsion_publ_flag
C4B C2B C3B S4B -.3(2) no
S2B C2B C3B S4B -175.14(9) no
C4B C2B C3B S3B 174.82(13) no
S2B C2B C3B S3B .0(2) no
C3B C2B C4B C5B -.4(2) no
S2B C2B C4B C5B 173.40(14) no
C3B C2B C4B C12B -179.56(16) no
S2B C2B C4B C12B -5.8(3) no
C2B C4B C5B C6B -178.87(18) no
C12B C4B C5B C6B .3(3) no
C2B C4B C5B S4B .92(19) no
C12B C4B C5B S4B -179.96(14) no
C4B C5B C6B C7B -41.6(3) no
S4B C5B C6B C7B 138.63(16) no
C4B C5B C6B C11B 139.7(2) no
S4B C5B C6B C11B -40.1(2) no
C11B C6B C7B C8B -.2(3) no
C5B C6B C7B C8B -178.93(19) no
C6B C7B C8B C9B .3(3) no
C7B C8B C9B C10B .5(4) no
C8B C9B C10B C11B -1.4(4) no
C9B C10B C11B C6B 1.5(4) no
C7B C6B C11B C10B -.7(3) no
C5B C6B C11B C10B 178.06(19) no
C5B C4B C12B C13B 131.2(2) no
C2B C4B C12B C13B -49.8(2) no
C5B C4B C12B C17B -48.7(3) no
C2B C4B C12B C17B 130.33(19) no
C17B C12B C13B C14B 1.1(3) no
C4B C12B C13B C14B -178.71(19) no
C12B C13B C14B C15B -.2(3) no
C13B C14B C15B C16B -1.1(4) no
C14B C15B C16B C17B 1.3(4) no
C15B C16B C17B C12B -.3(3) no
C13B C12B C17B C16B -.9(3) no
C4B C12B C17B C16B 178.94(18) no
S1B C1B S2B C2B -179.91(12) no
S3B C1B S2B C2B -.26(12) no
C3B C2B S2B C1B .16(15) no
C4B C2B S2B C1B -173.57(17) no
C2B C3B S3B C1B -.16(16) no
S4B C3B S3B C1B 173.94(14) no
S1B C1B S3B C3B 179.92(12) no
S2B C1B S3B C3B .26(12) no
C2B C3B S4B C5B .71(15) no
S3B C3B S4B C5B -173.68(14) no
C4B C5B S4B C3B -.95(15) no
C6B C5B S4B C3B 178.87(14) no
C4A C2A C3A S4A .2(2) no
S2A C2A C3A S4A 175.37(10) no
C4A C2A C3A S3A -175.41(13) no
S2A C2A C3A S3A -.3(2) no
C3A C2A C4A C5A .6(2) no
S2A C2A C4A C5A -173.65(14) no
C3A C2A C4A C12A 179.94(16) no
S2A C2A C4A C12A 5.7(3) no
C2A C4A C5A C6A 179.35(18) no
C12A C4A C5A C6A .1(3) no
C2A C4A C5A S4A -1.16(19) no
C12A C4A C5A S4A 179.56(14) no
C4A C5A C6A C11A -138.1(2) no
S4A C5A C6A C11A 42.4(2) no
C4A C5A C6A C7A 43.2(3) no
S4A C5A C6A C7A -136.28(16) no
C11A C6A C7A C8A .4(3) no
C5A C6A C7A C8A 179.13(18) no
C6A C7A C8A C9A -.2(3) no
C7A C8A C9A C10A -.3(4) no
C8A C9A C10A C11A .7(4) no
C9A C10A C11A C6A -.5(4) no
C7A C6A C11A C10A -.1(3) no
C5A C6A C11A C10A -178.8(2) no
C5A C4A C12A C17A -130.8(2) no
C2A C4A C12A C17A 49.9(3) no
C5A C4A C12A C13A 49.6(3) no
C2A C4A C12A C13A -129.60(19) no
C17A C12A C13A C14A -.4(3) no
C4A C12A C13A C14A 179.11(18) no
C12A C13A C14A C15A 1.1(3) no
C13A C14A C15A C16A -.5(4) no
C14A C15A C16A C17A -.7(4) no
C13A C12A C17A C16A -.8(3) no
C4A C12A C17A C16A 179.66(19) no
C15A C16A C17A C12A 1.4(3) no
S1A C1A S2A C2A 179.07(12) no
S3A C1A S2A C2A -.56(12) no
C3A C2A S2A C1A .49(16) no
C4A C2A S2A C1A 174.70(17) no
C2A C3A S3A C1A -.12(17) no
S4A C3A S3A C1A -174.80(14) no
S1A C1A S3A C3A -179.20(12) no
S2A C1A S3A C3A .45(12) no
C2A C3A S4A C5A -.73(15) no
S3A C3A S4A C5A 174.19(15) no
C4A C5A S4A C3A 1.10(15) no
C6A C5A S4A C3A -179.33(15) no
